data_4332317
loop_
_publ_author_name
'Tamayo, Abel'
'Escriche, Lluis'
'Lodeiro, Carlos'
'Ribas-Ari\~no, Jordi'
'Ribas, Joan'
'Covelo, Berta'
'Casab\'o, Jaume'

_publ_section_title
;
 Structural and Magnetic Properties of a Complete Halide Series of
 NiIIComplexes with a Pyridine-Containing 14-Membered Macrocycle
;
_journal_issue 19
_journal_name_full 'Inorganic Chemistry'
_journal_page_first 7621
_journal_page_last 7627
_journal_paper_doi 10.1021/ic060231s
_journal_volume 45
_journal_year 2006
_chemical_formula_sum 'C14 H24 I2 N2 Ni O S2'
_chemical_formula_weight 612.98
_chemical_name_systematic
; 
 ? 
;
_space_group_IT_number 14
_symmetry_cell_setting monoclinic
_symmetry_space_group_name_Hall '-P 2ybc'
_symmetry_space_group_name_H-M 'P 1 21/c 1'
_atom_sites_solution_hydrogens geom
_atom_sites_solution_primary direct
_atom_sites_solution_secondary difmap
_audit_creation_method SHELXL-97
_cell_angle_alpha 90.00
_cell_angle_beta 117.014(3)
_cell_angle_gamma 90.00
_cell_formula_units_Z 4
_cell_length_a 16.157(3)
_cell_length_b 8.3122(18)
_cell_length_c 16.212(3)
_cell_measurement_reflns_used 954
_cell_measurement_temperature 293(2)
_cell_measurement_theta_max 28.22
_cell_measurement_theta_min 2.82
_cell_volume 1939.7(7)
_computing_cell_refinement 'Bruker SMART'
_computing_data_collection 'Bruker SMART'
_computing_data_reduction 'Bruker SAINT'
_computing_molecular_graphics 'Bruker SHELXTL'
_computing_publication_material 'Bruker SHELXTL'
_computing_structure_refinement 'SHELXL-97 (Sheldrick, 1997)'
_computing_structure_solution 'SHELXS-97 (Sheldrick, 1990)'
_diffrn_ambient_temperature 293(2)
_diffrn_measured_fraction_theta_full 0.969
_diffrn_measured_fraction_theta_max 0.969
_diffrn_measurement_device_type 'CCD area detector'
_diffrn_measurement_method 'phi and omega scans'
_diffrn_radiation_monochromator graphite
_diffrn_radiation_source 'fine-focus sealed tube'
_diffrn_radiation_type MoK\a
_diffrn_radiation_wavelength 0.71073
_diffrn_reflns_av_R_equivalents 0.0234
_diffrn_reflns_av_sigmaI/netI 0.0210
_diffrn_reflns_limit_h_max 20
_diffrn_reflns_limit_h_min -20
_diffrn_reflns_limit_k_max 11
_diffrn_reflns_limit_k_min -11
_diffrn_reflns_limit_l_max 20
_diffrn_reflns_limit_l_min -21
_diffrn_reflns_number 17573
_diffrn_reflns_theta_full 28.30
_diffrn_reflns_theta_max 28.30
_diffrn_reflns_theta_min 2.52
_exptl_absorpt_coefficient_mu 4.401
_exptl_absorpt_correction_T_max 0.473
_exptl_absorpt_correction_T_min 0.204
_exptl_absorpt_correction_type multi-scan
_exptl_crystal_colour green
_exptl_crystal_density_diffrn 2.099
_exptl_crystal_density_method 'not measured'
_exptl_crystal_description prism
_exptl_crystal_F_000 1184
_exptl_crystal_size_max 0.38
_exptl_crystal_size_mid 0.18
_exptl_crystal_size_min 0.17
_refine_diff_density_max 0.439
_refine_diff_density_min -0.471
_refine_diff_density_rms 0.085
_refine_ls_extinction_method none
_refine_ls_goodness_of_fit_ref 1.054
_refine_ls_hydrogen_treatment mixed
_refine_ls_matrix_type full
_refine_ls_number_parameters 208
_refine_ls_number_reflns 4672
_refine_ls_number_restraints 0
_refine_ls_restrained_S_all 1.054
_refine_ls_R_factor_all 0.0217
_refine_ls_R_factor_gt 0.0177
_refine_ls_shift/su_max 0.001
_refine_ls_shift/su_mean 0.000
_refine_ls_structure_factor_coef Fsqd
_refine_ls_weighting_details 'calc w=1/[\s^2^(Fo^2^)+(0.0182P)^2^+0.7679P] where P=(Fo^2^+2Fc^2^)/3'
_refine_ls_weighting_scheme calc
_refine_ls_wR_factor_gt 0.0398
_refine_ls_wR_factor_ref 0.0409
_reflns_number_gt 4190
_reflns_number_total 4672
_reflns_threshold_expression >2sigma(I)
_cod_data_source_file ic060231ssup3.cif
_cod_data_source_block ni_i2
_cod_depositor_comments
;
The following automatic conversions were performed:

'_symmetry_cell_setting' value 'Monoclinic' changed to 'monoclinic'
according to /home/saulius/struct/CIF-dictionaries/cif_core.dic
dictionary named 'cif_core.dic' version 2.4.2 from 2011-04-26.

Automatic conversion script
Id: cif_fix_values 1891 2012-01-12 08:04:46Z andrius 
;
_cod_original_sg_symbol_H-M P2(1)/c
_cod_database_code 4332317

loop_
_symmetry_equiv_pos_as_xyz
'x, y, z'
'-x, y+1/2, -z+1/2'
'-x, -y, -z'
'x, -y-1/2, z-1/2'

loop_
_atom_site_label
_atom_site_type_symbol
_atom_site_fract_x
_atom_site_fract_y
_atom_site_fract_z
_atom_site_U_iso_or_equiv
_atom_site_adp_type
_atom_site_occupancy
_atom_site_symmetry_multiplicity
_atom_site_calc_flag
_atom_site_refinement_flags
H1C H 0.2539(18) 0.616(3) 0.3681(18) 0.023(7) Uiso 1 1 d .
I2 I 0.371603(9) 0.674645(17) 0.021057(9) 0.02101(4) Uani 1 1 d .
I1 I 0.101720(9) 0.250573(15) 0.172138(10) 0.01982(4) Uani 1 1 d .
Ni Ni 0.218334(17) 0.50638(3) 0.214298(17) 0.01303(6) Uani 1 1 d .
S2 S 0.09934(3) 0.68343(6) 0.11303(3) 0.01568(10) Uani 1 1 d .
S1 S 0.35928(3) 0.36427(6) 0.29247(4) 0.01672(10) Uani 1 1 d .
O1 O 0.23217(11) 0.45886(19) 0.08749(10) 0.0200(3) Uani 1 1 d .
N2 N 0.30770(11) 0.6970(2) 0.23263(11) 0.0138(3) Uani 1 1 d .
C13 C 0.12826(14) 0.6437(3) 0.32924(14) 0.0181(4) Uani 1 1 d .
H13A H 0.1322 0.6612 0.3901 0.022 Uiso 1 1 calc R
H13B H 0.0749 0.5752 0.2950 0.022 Uiso 1 1 calc R
N1 N 0.21318(12) 0.5577(2) 0.34030(12) 0.0152(3) Uani 1 1 d .
C4 C 0.43254(14) 0.5359(2) 0.35030(14) 0.0181(4) Uani 1 1 d .
H4A H 0.4349 0.5492 0.4108 0.022 Uiso 1 1 calc R
H4B H 0.4952 0.5151 0.3594 0.022 Uiso 1 1 calc R
C9 C 0.27487(14) 0.8342(2) 0.18428(14) 0.0160(4) Uani 1 1 d .
C10 C 0.17788(14) 0.8312(2) 0.10540(14) 0.0184(4) Uani 1 1 d .
H10A H 0.1823 0.8124 0.0485 0.022 Uiso 1 1 calc R
H10B H 0.1506 0.9369 0.1007 0.022 Uiso 1 1 calc R
C1 C 0.22757(14) 0.4197(3) 0.40382(14) 0.0186(4) Uani 1 1 d .
H1A H 0.1841 0.3353 0.3693 0.022 Uiso 1 1 calc R
H1B H 0.2123 0.4545 0.4524 0.022 Uiso 1 1 calc R
C5 C 0.39755(14) 0.6891(2) 0.29589(14) 0.0154(4) Uani 1 1 d .
C11 C 0.04980(14) 0.7932(3) 0.17648(14) 0.0177(4) Uani 1 1 d .
H11A H 0.0346 0.9011 0.1512 0.021 Uiso 1 1 calc R
H11B H -0.0078 0.7412 0.1664 0.021 Uiso 1 1 calc R
C8 C 0.32956(15) 0.9704(2) 0.20083(15) 0.0195(4) Uani 1 1 d .
H8 H 0.3051 1.0648 0.1679 0.023 Uiso 1 1 calc R
C2 C 0.32479(14) 0.3481(3) 0.44892(15) 0.0208(4) Uani 1 1 d .
H2A H 0.3687 0.4351 0.4771 0.025 Uiso 1 1 calc R
H2B H 0.3294 0.2775 0.4985 0.025 Uiso 1 1 calc R
C3 C 0.35502(15) 0.2540(2) 0.38698(15) 0.0209(4) Uani 1 1 d .
H3A H 0.3129 0.1639 0.3610 0.025 Uiso 1 1 calc R
H3B H 0.4163 0.2101 0.4253 0.025 Uiso 1 1 calc R
C12 C 0.11184(14) 0.8054(2) 0.27974(14) 0.0178(4) Uani 1 1 d .
H12A H 0.0838 0.8788 0.3063 0.021 Uiso 1 1 calc R
H12B H 0.1712 0.8503 0.2902 0.021 Uiso 1 1 calc R
C6 C 0.45647(14) 0.8207(3) 0.31433(15) 0.0194(4) Uani 1 1 d .
H6 H 0.5186 0.8129 0.3576 0.023 Uiso 1 1 calc R
C7 C 0.42164(15) 0.9629(3) 0.26767(15) 0.0211(4) Uani 1 1 d .
H7 H 0.4596 1.0532 0.2809 0.025 Uiso 1 1 calc R
C14 C 0.16051(15) 0.4202(3) -0.00323(15) 0.0247(5) Uani 1 1 d .
H14A H 0.1357 0.3157 -0.0022 0.037 Uiso 1 1 calc R
H14B H 0.1860 0.4200 -0.0464 0.037 Uiso 1 1 calc R
H14C H 0.1119 0.4989 -0.0218 0.037 Uiso 1 1 calc R
H1D H 0.267(2) 0.507(3) 0.0795(19) 0.031(8) Uiso 1 1 d .

loop_
_atom_site_aniso_label
_atom_site_aniso_U_11
_atom_site_aniso_U_22
_atom_site_aniso_U_33
_atom_site_aniso_U_23
_atom_site_aniso_U_13
_atom_site_aniso_U_12
I2 0.01712(7) 0.02483(8) 0.02133(7) 0.00448(5) 0.00894(6) 0.00140(5)
I1 0.01802(7) 0.01615(7) 0.02578(8) -0.00232(5) 0.01037(6) -0.00430(5)
Ni 0.01162(12) 0.01307(12) 0.01399(12) -0.00081(9) 0.00546(10) -0.00088(9)
S2 0.0142(2) 0.0164(2) 0.0141(2) -0.00089(18) 0.00440(19) -0.00046(18)
S1 0.0141(2) 0.0153(2) 0.0199(2) 0.00001(18) 0.0069(2) 0.00096(18)
O1 0.0183(8) 0.0252(8) 0.0177(8) -0.0052(6) 0.0092(6) -0.0063(6)
N2 0.0148(8) 0.0145(8) 0.0131(8) -0.0023(6) 0.0072(7) -0.0020(6)
C13 0.0165(10) 0.0233(10) 0.0170(10) 0.0019(8) 0.0099(8) 0.0042(8)
N1 0.0134(8) 0.0162(8) 0.0150(8) 0.0005(7) 0.0056(7) -0.0005(7)
C4 0.0127(9) 0.0197(10) 0.0195(10) 0.0001(8) 0.0053(8) -0.0010(8)
C9 0.0188(10) 0.0166(10) 0.0157(10) -0.0010(7) 0.0106(8) 0.0001(8)
C10 0.0203(10) 0.0192(10) 0.0159(10) 0.0020(8) 0.0084(8) 0.0001(8)
C1 0.0185(10) 0.0222(10) 0.0169(10) 0.0027(8) 0.0097(8) 0.0008(8)
C5 0.0146(10) 0.0180(10) 0.0155(10) -0.0030(8) 0.0085(8) -0.0011(8)
C11 0.0143(10) 0.0183(10) 0.0203(10) 0.0011(8) 0.0077(8) 0.0020(8)
C8 0.0244(11) 0.0158(10) 0.0211(11) -0.0012(8) 0.0128(9) -0.0021(8)
C2 0.0164(10) 0.0235(11) 0.0194(11) 0.0066(8) 0.0053(8) 0.0005(8)
C3 0.0181(10) 0.0190(10) 0.0243(11) 0.0064(8) 0.0084(9) 0.0019(8)
C12 0.0168(10) 0.0174(10) 0.0201(11) -0.0031(8) 0.0092(8) 0.0014(8)
C6 0.0134(10) 0.0230(11) 0.0208(11) -0.0048(8) 0.0068(8) -0.0042(8)
C7 0.0210(11) 0.0182(10) 0.0271(12) -0.0055(8) 0.0136(9) -0.0058(8)
C14 0.0229(11) 0.0320(12) 0.0182(11) -0.0082(9) 0.0084(9) -0.0049(9)

loop_
_atom_type_symbol
_atom_type_description
_atom_type_scat_dispersion_real
_atom_type_scat_dispersion_imag
_atom_type_scat_source
C C 0.0033 0.0016 'International Tables Vol C Tables 4.2.6.8 and 6.1.1.4'
H H 0.0000 0.0000 'International Tables Vol C Tables 4.2.6.8 and 6.1.1.4'
N N 0.0061 0.0033 'International Tables Vol C Tables 4.2.6.8 and 6.1.1.4'
S S 0.1246 0.1234 'International Tables Vol C Tables 4.2.6.8 and 6.1.1.4'
Ni Ni 0.3393 1.1124 'International Tables Vol C Tables 4.2.6.8 and 6.1.1.4'
I I -0.4742 1.8119 'International Tables Vol C Tables 4.2.6.8 and 6.1.1.4'
O O 0.0106 0.0060 'International Tables Vol C Tables 4.2.6.8 and 6.1.1.4'

loop_
_geom_angle_atom_site_label_1
_geom_angle_atom_site_label_2
_geom_angle_atom_site_label_3
_geom_angle
N2 Ni N1 92.16(7)
N2 Ni O1 84.92(6)
N1 Ni O1 176.59(7)
N2 Ni S1 82.30(5)
N1 Ni S1 91.94(5)
O1 Ni S1 85.94(4)
N2 Ni S2 85.32(5)
N1 Ni S2 99.58(5)
O1 Ni S2 81.95(4)
S1 Ni S2 163.38(2)
N2 Ni I1 173.62(5)
N1 Ni I1 94.22(5)
O1 Ni I1 88.72(4)
S1 Ni I1 97.66(2)
S2 Ni I1 93.42(2)
C10 S2 C11 101.62(10)
C10 S2 Ni 95.44(7)
C11 S2 Ni 110.24(7)
C3 S1 C4 103.10(10)
C3 S1 Ni 108.01(7)
C4 S1 Ni 97.32(7)
C14 O1 Ni 128.32(13)
C5 N2 C9 119.17(17)
C5 N2 Ni 120.82(13)
C9 N2 Ni 119.91(13)
N1 C13 C12 114.72(17)
C13 N1 C1 107.48(15)
C13 N1 Ni 114.73(12)
C1 N1 Ni 116.64(13)
C5 C4 S1 112.22(14)
N2 C9 C8 122.06(19)
N2 C9 C10 117.53(17)
C8 C9 C10 120.23(18)
C9 C10 S2 116.37(14)
N1 C1 C2 115.92(17)
N2 C5 C6 121.44(19)
N2 C5 C4 118.41(17)
C6 C5 C4 120.09(18)
C12 C11 S2 114.86(14)
C9 C8 C7 118.5(2)
C3 C2 C1 117.13(18)
C2 C3 S1 116.46(14)
C11 C12 C13 113.09(17)
C7 C6 C5 119.2(2)
C6 C7 C8 119.53(19)

loop_
_geom_bond_atom_site_label_1
_geom_bond_atom_site_label_2
_geom_bond_distance
I1 Ni 2.7145(5)
Ni N2 2.0719(17)
Ni N1 2.1250(18)
Ni O1 2.2022(16)
Ni S1 2.3592(7)
Ni S2 2.3854(6)
S2 C10 1.810(2)
S2 C11 1.811(2)
S1 C3 1.813(2)
S1 C4 1.819(2)
O1 C14 1.435(2)
N2 C5 1.346(3)
N2 C9 1.349(3)
C13 N1 1.484(3)
C13 C12 1.525(3)
N1 C1 1.488(3)
C4 C5 1.505(3)
C9 C8 1.386(3)
C9 C10 1.507(3)
C1 C2 1.521(3)
C5 C6 1.391(3)
C11 C12 1.514(3)
C8 C7 1.388(3)
C2 C3 1.518(3)
C6 C7 1.378(3)
